data_2004933
loop_
_publ_author_name
'Harmata, M.'
'Elomari, S.'
'Barnes, C. L.'

_publ_section_title
(+-)-(3a<i>R</i>*,6<i>S</i>*,7<i>S</i>*,14a<i>R</i>*)-2,3,3a,7,8,9,10,11,12,13,14,14a-Dodecahydro-1<i>H</i>,6<i>H</i>-3a,6-epoxy-7,14a-methanocyclopentacyclotridecen-15-one
_journal_issue 5
_journal_name_full 'Acta Crystallographica Section C'
_journal_page_first 1209
_journal_page_last 1211
_journal_paper_doi 10.1107/S0108270195015782
_journal_volume 52
_journal_year 1996
_chemical_formula_sum 'C17 H24 O2'
_chemical_formula_weight 260.37
_space_group_IT_number 15
_symmetry_cell_setting monoclinic
_symmetry_space_group_name_Hall '-C 2yc'
_symmetry_space_group_name_H-M 'C 1 2/c 1'
_atom_type_scat_source IntTabIV
_cell_angle_alpha 90
_cell_angle_beta 101.706(3)
_cell_angle_gamma 90
_cell_formula_units_Z 8
_cell_length_a 31.208(2)
_cell_length_b 8.7588(4)
_cell_length_c 10.9435(11)
_cell_measurement_reflns_used 25
_cell_measurement_temperature 298
_cell_measurement_theta_max 25
_cell_measurement_theta_min 20
_cell_volume 2929.1(4)
_computing_cell_refinement 'CAD-4 Software'
_computing_data_collection 'CAD-4 Software (Enraf-Nonius, 1989)'
_computing_data_reduction 'NRCVAX (Gabe, Le Page, Charland, Lee & White, 1989)'
_computing_molecular_graphics 'ORTEPII (Johnson, 1976)'
_computing_publication_material NRCVAX
_computing_structure_refinement NRCVAX
_computing_structure_solution NRCVAX
_diffrn_measurement_device 'Enraf-Nonius CAD-4'
_diffrn_measurement_method '\w/2\q scans'
_diffrn_radiation_type CuK\a
_diffrn_radiation_wavelength 1.54184
_diffrn_reflns_av_R_equivalents 0.023
_diffrn_reflns_limit_h_max 34
_diffrn_reflns_limit_h_min -34
_diffrn_reflns_limit_k_max 9
_diffrn_reflns_limit_k_min 0
_diffrn_reflns_limit_l_max 12
_diffrn_reflns_limit_l_min 0
_diffrn_reflns_number 2306
_diffrn_reflns_theta_max 60
_diffrn_standards_decay_% none
_diffrn_standards_interval_time 60
_diffrn_standards_number 3
_exptl_absorpt_coefficient_mu 0.56
_exptl_absorpt_correction_type none
_exptl_crystal_colour colourless
_exptl_crystal_density_diffrn 1.181
_exptl_crystal_description rod
_exptl_crystal_size_max 0.45
_exptl_crystal_size_mid 0.20
_exptl_crystal_size_min 0.20
_refine_diff_density_max 0.40
_refine_diff_density_min -0.25
_refine_ls_extinction_coef 2.4(3)
_refine_ls_extinction_method 'Larson (1970)'
_refine_ls_goodness_of_fit_obs 3.18
_refine_ls_hydrogen_treatment 'H atoms riding'
_refine_ls_number_parameters 173
_refine_ls_number_reflns 1922
_refine_ls_R_factor_obs 0.054
_refine_ls_shift/esd_max 0.003
_refine_ls_structure_factor_coef F
_refine_ls_weighting_details 'w = 1/[\s^2^(F)+0.0005F^2^]'
_refine_ls_weighting_scheme calc
_refine_ls_wR_factor_obs 0.090
_reflns_number_observed 1922
_reflns_number_total 2169
_reflns_observed_criterion I>2.5\s(I)
_cod_data_source_file cf1040.cif
_cod_data_source_block cf1040a
_cod_depositor_comments
;
The following automatic conversions were performed:

'_refine_ls_weighting_scheme' value ' 1/[\s^2^(F)+0.0005F^2^]' was
changed to 'calc'. New tag '_refine_ls_weighting_details' was
created. The value of the new tag was set to 'w =
1/[\s^2^(F)+0.0005F^2^]'.

Automatic conversion script
Id: cif_fix_values 3143 2015-03-26 13:38:13Z robertas 
;
_cod_original_sg_symbol_H-M 'C 2/c'
_cod_database_code 2004933

loop_
_symmetry_equiv_pos_as_xyz
x,y,z
x,-y,1/2+z
-x,-y,-z
-x,y,1/2-z
1/2+x,1/2+y,z
1/2+x,1/2-y,1/2+z
1/2-x,1/2-y,-z
1/2-x,1/2+y,1/2-z

loop_
_atom_site_label
_atom_site_fract_x
_atom_site_fract_y
_atom_site_fract_z
_atom_site_B_iso_or_equiv
O10 .13098(5) .0533(2) .27729(13) 4.85(8)
O11 .04541(4) .1017(3) .10242(13) 3.95(6)
C1 .11355(8) .2439(2) .1165(2) 4.36(9)
C2 .14303(8) .2806(3) .0230(3) 5.73(12)
C3 .19331(10) .2757(4) .0795(3) 7.5(2)
C4 .21278(8) .1218(4) .1277(3) 6.6(2)
C5 .20764(7) -.0076(4) .0329(3) 6.4(2)
C6 .20459(9) -0.1720(4) .0786(3) 7.4(2)
C7 .17361(9) -0.2134(3) .1609(3) 6.64(14)
C8 .12430(7) -0.1994(3) .1120(2) 4.70(10)
C9 .10892(6) -.0402(2) .0677(2) 3.51(8)
C10 .12085(6) .0820(2) .1666(2) 3.53(9)
C11 .05824(6) -.0153(2) .0236(2) 3.71(9)
C12 .04848(7) .0608(3) -0.1022(2) 4.59(11)
C13 .05123(7) .2091(3) -.0828(2) 5.12(11)
C14 .06193(7) .2394(2) .0555(2) 4.39(10)
C15 .04279(11) .3741(3) .1112(3) 7.1(2)
C16 .07088(13) .3852(4) .2433(4) 8.1(2)
C17 .11743(10) .3623(3) .2227(3) 6.64(14)
H2A .137 .196 -0.050 6.5
H2B .134 .392 -0.016 6.5
H3A .199 .355 .157 8.2
H3B .210 .314 .009 8.2
H4A .197 .086 .201 7.3
H4B .247 .137 .165 7.3
H5A .178 .015 -0.036 7.2
H5B .236 -0.002 -0.011 7.2
H6A .237 -0.203 .129 8.1
H6B .196 -0.242 -0.004 8.1
H7A .180 -0.330 .190 7.4
H7B .182 -0.139 .241 7.4
H8A .108 -0.230 .187 5.4
H8B .115 -0.278 .035 5.4
H9 .124 -0.012 -0.010 4.3
H11 .041 -0.121 .026 4.5
H12 .040 .004 -0.192 5.3
H13 .047 .296 -0.154 5.8
H15A .046 .477 .059 7.8
H15B .009 .355 .114 7.8
H16A .063 .295 .302 8.9
H16B .067 .494 .286 8.9
H17A .129 .469 .194 7.3
H17B .139 .322 .306 7.3

loop_
_geom_angle_atom_site_label_1
_geom_angle_atom_site_label_2
_geom_angle_atom_site_label_3
_geom_angle
_geom_angle_publ_flag
C11 O11 C14 102.53(14) yes
C2 C1 C10 111.6(2) no
C2 C1 C14 114.3(2) no
C2 C1 C17 113.2(2) no
C10 C1 C14 100.9(2) no
C10 C1 C17 111.8(2) no
C14 C1 C17 104.3(2) no
C1 C2 C3 114.7(2) no
C2 C3 C4 117.2(2) no
C3 C4 C5 116.3(2) no
C4 C5 C6 118.8(3) no
C5 C6 C7 121.0(3) no
C6 C7 C8 119.9(3) no
C7 C8 C9 114.5(2) no
C8 C9 C10 113.8(2) no
C8 C9 C11 117.2(2) no
C10 C9 C11 102.0(2) no
O10 C10 C1 122.8(2) no
O10 C10 C9 122.9(2) no
C1 C10 C9 113.9(2) yes
O11 C11 C9 107.3(2) no
O11 C11 C12 101.7(2) no
C9 C11 C12 110.3(2) no
C11 C12 C13 107.2(2) no
C12 C13 C14 109.2(2) no
O11 C14 C1 105.8(2) no
O11 C14 C13 100.8(2) no
O11 C14 C15 108.1(2) no
C1 C14 C13 114.8(2) no
C1 C14 C15 105.0(2) no
C13 C14 C15 121.3(2) no
C14 C15 C16 103.5(2) no
C15 C16 C17 103.4(2) no
C1 C17 C16 105.5(2) no

loop_
_geom_bond_atom_site_label_1
_geom_bond_atom_site_label_2
_geom_bond_distance
_geom_bond_publ_flag
O10 C10 1.215(2) no
O11 C11 1.447(2) no
O11 C14 1.446(3) no
C1 C2 1.542(3) no
C1 C10 1.521(3) no
C1 C14 1.614(3) no
C1 C17 1.544(4) no
C2 C3 1.566(4) no
C3 C4 1.528(5) no
C4 C5 1.523(5) no
C5 C6 1.533(5) no
C6 C7 1.493(5) no
C7 C8 1.528(4) no
C8 C9 1.522(3) no
C9 C10 1.514(3) no
C9 C11 1.572(3) no
C11 C12 1.503(3) no
C12 C13 1.316(4) no
C13 C14 1.506(3) no
C14 C15 1.506(4) no
C15 C16 1.534(5) no
C16 C17 1.527(5) no

loop_
_geom_torsion_atom_site_label_1
_geom_torsion_atom_site_label_2
_geom_torsion_atom_site_label_3
_geom_torsion_atom_site_label_4
_geom_torsion
_geom_torsion_publ_flag
C14 O11 C11 C9 74.5(3) yes
C11 O11 C14 C1 -79.7(3) yes
C14 C1 C10 C9 58.5(2) yes
C10 C1 C14 O11 13.4(2) yes
C11 C9 C10 C1 -64.0(3) yes
C10 C9 C11 O11 -4.6(2) yes
C14 O11 C11 C12 -41.3(2) yes
C11 O11 C14 C13 40.2(2) yes
O11 C11 C12 C13 26.4(2) yes
C11 C12 C13 C14 -1.2(2) yes
C12 C13 C14 O11 -24.5(2) yes
C10 C1 C2 C3 -62.8(3) yes
C2 C1 C10 C9 -63.3(3) yes
C1 C2 C3 C4 64.0(4) yes
C2 C3 C4 C5 59.1(4) yes
C3 C4 C5 C6 -150.1(6) yes
C4 C5 C6 C7 49.6(4) yes
C5 C6 C7 C8 64.4(4) yes
C6 C7 C8 C9 -57.7(3) yes
C7 C8 C9 C10 -57.6(3) yes
C8 C9 C10 C1 168.7(4) yes
C17 C1 C14 C15 11.5(3) yes
C14 C1 C17 C16 15.2(3) yes
C1 C14 C15 C16 -33.6(3) yes
C14 C15 C16 C17 43.8(3) yes
C15 C16 C17 C1 -36.2(3) yes
